data_7002482
loop_
_publ_author_name
'Hao, Xiang-Rong'
'Wang, Xin-Long'
'Su, Zhong-Min'
'Shao, Kui-Zhan'
'Zhao, Ya-Hui'
'Lan, Ya-Qian'
'Fu, Yao-Mei'

_publ_section_title
;
 Two unprecedented porous anionic frameworks: organoammonium templating
 effects and structural diversification
;
_journal_issue 40
_journal_name_full 'Dalton Transactions'
_journal_page_first 8562
_journal_page_last 8566
_journal_paper_doi 10.1039/b906728k
_journal_year 2009
_chemical_formula_moiety '(C24 Cd2 N3 O12), 4(C2 H8 N), 8(C4 H9 N O)'
_chemical_formula_sum 'C44 H64 Cd2 N9 O16'
_chemical_formula_weight 1199.84
_chemical_name_systematic
;
?
;
_space_group_IT_number 65
_symmetry_cell_setting orthorhombic
_symmetry_space_group_name_Hall '-C 2 2'
_symmetry_space_group_name_H-M 'C m m m'
_atom_sites_solution_primary direct
_atom_sites_solution_secondary difmap
_audit_creation_method SHELXL-97
_cell_angle_alpha 90.00
_cell_angle_beta 90.00
_cell_angle_gamma 90.00
_cell_formula_units_Z 2
_cell_length_a 16.835(4)
_cell_length_b 14.862(4)
_cell_length_c 14.532(4)
_cell_measurement_reflns_used 3588
_cell_measurement_temperature 153(2)
_cell_measurement_theta_max 24.80
_cell_measurement_theta_min 3.56
_cell_volume 3635.9(16)
_computing_cell_refinement 'SAINT (Bruker, 2004)'
_computing_data_collection 'APEX2 (Bruker, 2004)'
_computing_data_reduction SAINT
_computing_molecular_graphics SHELXTL
_computing_publication_material 'SHELXTL and local programs'
_computing_structure_refinement SHELXTL
_computing_structure_solution 'SHELXTL (Sheldrick, 2001)'
_diffrn_ambient_temperature 153(2)
_diffrn_measured_fraction_theta_full 0.985
_diffrn_measured_fraction_theta_max 0.985
_diffrn_measurement_device_type 'Bruker Smart Apex2 CCD'
_diffrn_measurement_method 'phi and omega scans'
_diffrn_radiation_monochromator graphite
_diffrn_radiation_source 'fine-focus sealed tube'
_diffrn_radiation_type MoK\a
_diffrn_radiation_wavelength 0.71073
_diffrn_reflns_av_R_equivalents 0.0771
_diffrn_reflns_av_sigmaI/netI 0.0628
_diffrn_reflns_limit_h_max 20
_diffrn_reflns_limit_h_min -21
_diffrn_reflns_limit_k_max 18
_diffrn_reflns_limit_k_min -19
_diffrn_reflns_limit_l_max 18
_diffrn_reflns_limit_l_min -16
_diffrn_reflns_number 10749
_diffrn_reflns_theta_full 27.33
_diffrn_reflns_theta_max 27.33
_diffrn_reflns_theta_min 1.83
_exptl_absorpt_coefficient_mu 0.668
_exptl_absorpt_correction_T_max 0.845
_exptl_absorpt_correction_T_min 0.746
_exptl_absorpt_correction_type multi-scan
_exptl_absorpt_process_details '(SADABS; Bruker, 2004)'
_exptl_crystal_colour colourless
_exptl_crystal_density_diffrn 1.096
_exptl_crystal_density_method 'not measured'
_exptl_crystal_description block
_exptl_crystal_F_000 1230
_exptl_crystal_size_max 0.32
_exptl_crystal_size_mid 0.30
_exptl_crystal_size_min 0.30
_platon_squeeze_details
;
Attempts to refine peaks of residual electron density as guest

atoms were unsuccessful. The data were corrected for disordered

electron density through use of the SQUEEZE procedure (Sluis, P. van der;

Spek, A. L. Acta Crystallogr. 1990, A46, 194-201) as implemented in PLATON

(Spek, A.L. Acta Crystallogr. 1990, A46, C34. PLATON - a multipurpose

crystallographic tool. Utrecht University, Utrecht, The Netherlands).

A total solvent-accessible void volume of 2398.0 A^3^ with a total

electron count of 597 (consistent with four molecules of
solvent dma plus two counter-cations per formula) was
found in the unit cell.
;
_refine_diff_density_max 0.343
_refine_diff_density_min -0.479
_refine_diff_density_rms 0.075
_refine_ls_extinction_method none
_refine_ls_goodness_of_fit_ref 0.980
_refine_ls_matrix_type full
_refine_ls_number_parameters 79
_refine_ls_number_reflns 2264
_refine_ls_number_restraints 60
_refine_ls_restrained_S_all 0.972
_refine_ls_R_factor_all 0.0645
_refine_ls_R_factor_gt 0.0409
_refine_ls_shift/su_max 0.000
_refine_ls_shift/su_mean 0.000
_refine_ls_structure_factor_coef Fsqd
_refine_ls_weighting_details 'calc w=1/[\s^2^(Fo^2^)+(0.0500P)^2^+0.0000P] where P=(Fo^2^+2Fc^2^)/3'
_refine_ls_weighting_scheme calc
_refine_ls_wR_factor_gt 0.0942
_refine_ls_wR_factor_ref 0.1030
_reflns_number_gt 1582
_reflns_number_total 2264
_reflns_threshold_expression >2sigma(I)
_cod_data_source_file b906728k.txt
_cod_data_source_block NH2BDC-Cd
_cod_database_code 7002482

loop_
_symmetry_equiv_pos_as_xyz
'x, y, z'
'-x, -y, z'
'x, -y, -z'
'-x, y, -z'
'x+1/2, y+1/2, z'
'-x+1/2, -y+1/2, z'
'x+1/2, -y+1/2, -z'
'-x+1/2, y+1/2, -z'
'-x, -y, -z'
'x, y, -z'
'-x, y, z'
'x, -y, z'
'-x+1/2, -y+1/2, -z'
'x+1/2, y+1/2, -z'
'-x+1/2, y+1/2, z'
'x+1/2, -y+1/2, z'

loop_
_atom_site_label
_atom_site_type_symbol
_atom_site_fract_x
_atom_site_fract_y
_atom_site_fract_z
_atom_site_U_iso_or_equiv
_atom_site_adp_type
_atom_site_occupancy
_atom_site_symmetry_multiplicity
_atom_site_calc_flag
_atom_site_refinement_flags
_atom_site_disorder_assembly
_atom_site_disorder_group
Cd1 Cd 0.0000 0.0000 0.38619(3) 0.05020(19) Uani 1 4 d S . .
O1 O 0.0409(4) 0.0537(5) 0.2417(4) 0.123(3) Uani 0.50 1 d P . .
O2 O 0.09093(18) 0.1028(2) 0.4221(3) 0.1203(12) Uani 1 1 d . . .
N1 N 0.1908(13) 0.1843(16) 0.3412(12) 0.193(10) Uani 0.25 1 d PU . .
N2 N 0.100(3) 0.102(3) 0.074(3) 0.160(15) Uani 0.13 1 d PU . .
C1 C 0.0000 0.0000 0.2005(6) 0.094(3) Uani 1 4 d S . .
C2 C 0.0000 0.0000 0.0950(5) 0.086(3) Uani 1 4 d S . .
C3 C 0.0464(6) 0.0566(7) 0.0470(6) 0.115(4) Uani 0.50 1 d PU . .
C4 C 0.1161(3) 0.1271(4) 0.5000 0.098(2) Uani 1 2 d SU . .
C5 C 0.1868(3) 0.1922(4) 0.5000 0.0874(17) Uani 1 2 d SU . .
C6 C 0.2183(3) 0.2213(4) 0.4174(3) 0.1145(17) Uani 1 1 d U . .

loop_
_atom_site_aniso_label
_atom_site_aniso_U_11
_atom_site_aniso_U_22
_atom_site_aniso_U_33
_atom_site_aniso_U_23
_atom_site_aniso_U_13
_atom_site_aniso_U_12
Cd1 0.0494(3) 0.0712(3) 0.0301(2) 0.000 0.000 0.000
O1 0.147(6) 0.180(6) 0.042(3) 0.007(3) -0.002(3) -0.017(4)
O2 0.087(2) 0.107(2) 0.167(3) -0.016(2) -0.021(2) -0.0348(19)
N1 0.209(19) 0.30(3) 0.065(10) 0.021(14) 0.010(13) -0.158(19)
N2 0.20(4) 0.21(4) 0.07(2) 0.04(2) 0.02(2) -0.01(3)
C1 0.104(7) 0.152(9) 0.025(4) 0.000 0.000 0.000
C2 0.100(6) 0.129(8) 0.028(4) 0.000 0.000 0.000
C3 0.148(9) 0.148(9) 0.049(5) -0.008(5) -0.009(5) -0.024(7)
C4 0.055(3) 0.080(4) 0.159(7) 0.000 0.000 -0.008(3)
C5 0.068(3) 0.080(4) 0.114(5) 0.000 0.000 -0.016(3)
C6 0.111(4) 0.142(4) 0.090(3) -0.005(3) 0.000(3) -0.062(3)

loop_
_atom_type_symbol
_atom_type_description
_atom_type_scat_dispersion_real
_atom_type_scat_dispersion_imag
_atom_type_scat_source
C C 0.0033 0.0016 'International Tables Vol C Tables 4.2.6.8 and 6.1.1.4'
H H 0.0000 0.0000 'International Tables Vol C Tables 4.2.6.8 and 6.1.1.4'
Cd Cd -0.8075 1.2024 'International Tables Vol C Tables 4.2.6.8 and 6.1.1.4'
N N 0.0061 0.0033 'International Tables Vol C Tables 4.2.6.8 and 6.1.1.4'
O O 0.0106 0.0060 'International Tables Vol C Tables 4.2.6.8 and 6.1.1.4'

loop_
_geom_angle_atom_site_label_1
_geom_angle_atom_site_label_2
_geom_angle_atom_site_label_3
_geom_angle
_geom_angle_site_symmetry_1
_geom_angle_site_symmetry_3
_geom_angle_publ_flag
O2 Cd1 O2 152.8(2) . 2 ?
O2 Cd1 O2 86.72(18) . 12 ?
O2 Cd1 O2 86.96(18) 2 12 ?
O2 Cd1 O2 86.96(18) . 11 ?
O2 Cd1 O2 86.72(18) 2 11 ?
O2 Cd1 O2 152.8(2) 12 11 ?
O2 Cd1 O1 130.2(2) . 2 ?
O2 Cd1 O1 76.99(17) 2 2 ?
O2 Cd1 O1 100.26(19) 12 2 ?
O2 Cd1 O1 103.97(19) 11 2 ?
O2 Cd1 O1 103.97(19) . 12 ?
O2 Cd1 O1 100.3(2) 2 12 ?
O2 Cd1 O1 76.99(17) 12 12 ?
O2 Cd1 O1 130.2(2) 11 12 ?
O1 Cd1 O1 34.1(3) 2 12 ?
O2 Cd1 O1 100.3(2) . 11 ?
O2 Cd1 O1 103.97(19) 2 11 ?
O2 Cd1 O1 130.2(2) 12 11 ?
O2 Cd1 O1 76.99(17) 11 11 ?
O1 Cd1 O1 39.7(3) 2 11 ?
O1 Cd1 O1 53.3(3) 12 11 ?
O2 Cd1 O1 76.99(17) . . ?
O2 Cd1 O1 130.2(2) 2 . ?
O2 Cd1 O1 103.97(19) 12 . ?
O2 Cd1 O1 100.26(19) 11 . ?
O1 Cd1 O1 53.3(3) 2 . ?
O1 Cd1 O1 39.7(3) 12 . ?
O1 Cd1 O1 34.1(3) 11 . ?
O2 Cd1 C1 103.58(10) . . ?
O2 Cd1 C1 103.58(10) 2 . ?
O2 Cd1 C1 103.58(10) 12 . ?
O2 Cd1 C1 103.58(10) 11 . ?
O1 Cd1 C1 26.66(16) 2 . ?
O1 Cd1 C1 26.66(16) 12 . ?
O1 Cd1 C1 26.66(16) 11 . ?
O1 Cd1 C1 26.66(16) . . ?
O2 Cd1 Cd1 76.42(10) . 9_556 ?
O2 Cd1 Cd1 76.42(10) 2 9_556 ?
O2 Cd1 Cd1 76.42(10) 12 9_556 ?
O2 Cd1 Cd1 76.42(10) 11 9_556 ?
O1 Cd1 Cd1 153.34(16) 2 9_556 ?
O1 Cd1 Cd1 153.34(16) 12 9_556 ?
O1 Cd1 Cd1 153.34(16) 11 9_556 ?
O1 Cd1 Cd1 153.34(16) . 9_556 ?
C1 Cd1 Cd1 180.0 . 9_556 ?
C1 O1 O1 55.4(3) . 11 ?
C1 O1 O1 48.8(4) . 12 ?
O1 O1 O1 90.0 11 12 ?
C1 O1 Cd1 92.9(5) . . ?
O1 O1 Cd1 72.95(15) 11 . ?
O1 O1 Cd1 70.14(17) 12 . ?
C4 O2 Cd1 129.7(4) . . ?
O1 C1 O1 82.3(7) . 12 ?
O1 C1 O1 120.8(9) . 2 ?
O1 C1 O1 69.2(7) 12 2 ?
O1 C1 O1 69.2(7) . 11 ?
O1 C1 O1 120.8(9) 12 11 ?
O1 C1 O1 82.3(7) 2 11 ?
O1 C1 C2 119.6(4) . . ?
O1 C1 C2 119.6(4) 12 . ?
O1 C1 C2 119.6(4) 2 . ?
O1 C1 C2 119.6(4) 11 . ?
O1 C1 Cd1 60.4(4) . . ?
O1 C1 Cd1 60.4(4) 12 . ?
O1 C1 Cd1 60.4(4) 2 . ?
O1 C1 Cd1 60.4(4) 11 . ?
C2 C1 Cd1 180.0 . . ?
C3 C2 C3 71.1(9) 12 2 ?
C3 C2 C3 117.5(9) 12 11 ?
C3 C2 C3 77.6(9) 2 11 ?
C3 C2 C3 77.6(9) 12 . ?
C3 C2 C3 117.5(9) 2 . ?
C3 C2 C3 71.1(9) 11 . ?
C3 C2 C1 121.3(5) 12 . ?
C3 C2 C1 121.3(5) 2 . ?
C3 C2 C1 121.3(5) 11 . ?
C3 C2 C1 121.3(5) . . ?
N2 C3 C2 129(2) . . ?
N2 C3 C3 108.8(19) . 10 ?
C2 C3 C3 121.3(5) . 10 ?
N2 C3 C3 139(2) . 11 ?
C2 C3 C3 54.5(5) . 11 ?
C3 C3 C3 90.000(1) 10 11 ?
N2 C3 C3 124(2) . 12 ?
C2 C3 C3 51.2(5) . 12 ?
C3 C3 C3 90.000(1) 10 12 ?
C3 C3 C3 90.0 11 12 ?
O2 C4 O2 127.6(6) . 10_556 ?
O2 C4 C5 116.2(3) . . ?
O2 C4 C5 116.2(3) 10_556 . ?
C6 C5 C6 120.6(6) . 10_556 ?
C6 C5 C4 119.7(3) . . ?
C6 C5 C4 119.7(3) 10_556 . ?
N1 C6 C6 122.3(8) . 6 ?
N1 C6 C5 117.6(8) . . ?
C6 C6 C5 119.7(3) 6 . ?

loop_
_geom_bond_atom_site_label_1
_geom_bond_atom_site_label_2
_geom_bond_distance
_geom_bond_site_symmetry_2
_geom_bond_publ_flag
Cd1 O2 2.225(3) . ?
Cd1 O2 2.225(3) 2 ?
Cd1 O2 2.225(3) 12 ?
Cd1 O2 2.225(3) 11 ?
Cd1 O1 2.350(5) 2 ?
Cd1 O1 2.350(5) 12 ?
Cd1 O1 2.350(5) 11 ?
Cd1 O1 2.350(5) . ?
Cd1 C1 2.699(8) . ?
Cd1 Cd1 3.3078(13) 9_556 ?
O1 C1 1.213(6) . ?
O1 O1 1.377(13) 11 ?
O1 O1 1.597(14) 12 ?
O2 C4 1.261(4) . ?
N1 C6 1.320(19) . ?
N2 C3 1.19(5) . ?
C1 O1 1.213(6) 12 ?
C1 O1 1.213(6) 2 ?
C1 O1 1.213(6) 11 ?
C1 C2 1.533(10) . ?
C2 C3 1.343(10) 12 ?
C2 C3 1.343(10) 2 ?
C2 C3 1.343(10) 11 ?
C2 C3 1.343(10) . ?
C3 C3 1.367(18) 10 ?
C3 C3 1.56(2) 11 ?
C3 C3 1.68(2) 12 ?
C4 O2 1.261(4) 10_556 ?
C4 C5 1.534(8) . ?
C5 C6 1.382(5) . ?
C5 C6 1.382(5) 10_556 ?
C6 C6 1.365(8) 6 ?

loop_
_geom_torsion_atom_site_label_1
_geom_torsion_atom_site_label_2
_geom_torsion_atom_site_label_3
_geom_torsion_atom_site_label_4
_geom_torsion
_geom_torsion_site_symmetry_1
_geom_torsion_site_symmetry_2
_geom_torsion_site_symmetry_3
_geom_torsion_site_symmetry_4
_geom_torsion_publ_flag
O2 Cd1 O1 C1 175.7(4) . . . . ?
O2 Cd1 O1 C1 -5.4(5) 2 . . . ?
O2 Cd1 O1 C1 92.5(3) 12 . . . ?
O2 Cd1 O1 C1 -99.8(3) 11 . . . ?
O1 Cd1 O1 C1 0.0 2 . . . ?
O1 Cd1 O1 C1 44.0(4) 12 . . . ?
O1 Cd1 O1 C1 -52.4(4) 11 . . . ?
Cd1 Cd1 O1 C1 180.0 9_556 . . . ?
O2 Cd1 O1 O1 -131.90(10) . . . 11 ?
O2 Cd1 O1 O1 46.93(15) 2 . . 11 ?
O2 Cd1 O1 O1 144.87(13) 12 . . 11 ?
O2 Cd1 O1 O1 -47.48(10) 11 . . 11 ?
O1 Cd1 O1 O1 52.4(4) 2 . . 11 ?
O1 Cd1 O1 O1 96.36(8) 12 . . 11 ?
C1 Cd1 O1 O1 52.4(4) . . . 11 ?
Cd1 Cd1 O1 O1 -127.6(4) 9_556 . . 11 ?
O2 Cd1 O1 O1 131.74(10) . . . 12 ?
O2 Cd1 O1 O1 -49.43(15) 2 . . 12 ?
O2 Cd1 O1 O1 48.52(10) 12 . . 12 ?
O2 Cd1 O1 O1 -143.84(12) 11 . . 12 ?
O1 Cd1 O1 O1 -44.0(4) 2 . . 12 ?
O1 Cd1 O1 O1 -96.36(8) 11 . . 12 ?
C1 Cd1 O1 O1 -44.0(4) . . . 12 ?
Cd1 Cd1 O1 O1 136.0(4) 9_556 . . 12 ?
O2 Cd1 O2 C4 2.6(5) 2 . . . ?
O2 Cd1 O2 C4 -74.2(5) 12 . . . ?
O2 Cd1 O2 C4 79.3(5) 11 . . . ?
O1 Cd1 O2 C4 -174.9(5) 2 . . . ?
O1 Cd1 O2 C4 -149.9(5) 12 . . . ?
O1 Cd1 O2 C4 155.5(5) 11 . . . ?
O1 Cd1 O2 C4 -179.4(5) . . . . ?
C1 Cd1 O2 C4 -177.4(5) . . . . ?
Cd1 Cd1 O2 C4 2.6(5) 9_556 . . . ?
O1 O1 C1 O1 -127.1(6) 11 . . 12 ?
Cd1 O1 C1 O1 -60.2(5) . . . 12 ?
O1 O1 C1 O1 -66.9(4) 11 . . 2 ?
O1 O1 C1 O1 60.2(5) 12 . . 2 ?
Cd1 O1 C1 O1 0.0 . . . 2 ?
O1 O1 C1 O1 127.1(6) 12 . . 11 ?
Cd1 O1 C1 O1 66.9(4) . . . 11 ?
O1 O1 C1 C2 113.1(4) 11 . . . ?
O1 O1 C1 C2 -119.8(5) 12 . . . ?
Cd1 O1 C1 C2 180.0 . . . . ?
O1 O1 C1 Cd1 -66.9(4) 11 . . . ?
O1 O1 C1 Cd1 60.2(5) 12 . . . ?
O2 Cd1 C1 O1 -4.3(4) . . . . ?
O2 Cd1 C1 O1 175.7(4) 2 . . . ?
O2 Cd1 C1 O1 -94.2(4) 12 . . . ?
O2 Cd1 C1 O1 85.8(4) 11 . . . ?
O1 Cd1 C1 O1 180.0 2 . . . ?
O1 Cd1 C1 O1 -98.4(7) 12 . . . ?
O1 Cd1 C1 O1 81.6(7) 11 . . . ?
Cd1 Cd1 C1 O1 0(22) 9_556 . . . ?
O2 Cd1 C1 O1 94.2(4) . . . 12 ?
O2 Cd1 C1 O1 -85.8(4) 2 . . 12 ?
O2 Cd1 C1 O1 4.3(4) 12 . . 12 ?
O2 Cd1 C1 O1 -175.7(4) 11 . . 12 ?
O1 Cd1 C1 O1 -81.6(7) 2 . . 12 ?
O1 Cd1 C1 O1 180.0 11 . . 12 ?
O1 Cd1 C1 O1 98.4(7) . . . 12 ?
Cd1 Cd1 C1 O1 0(100) 9_556 . . 12 ?
O2 Cd1 C1 O1 175.7(4) . . . 2 ?
O2 Cd1 C1 O1 -4.3(4) 2 . . 2 ?
O2 Cd1 C1 O1 85.8(4) 12 . . 2 ?
O2 Cd1 C1 O1 -94.2(4) 11 . . 2 ?
O1 Cd1 C1 O1 81.6(7) 12 . . 2 ?
O1 Cd1 C1 O1 -98.4(7) 11 . . 2 ?
O1 Cd1 C1 O1 180.0 . . . 2 ?
Cd1 Cd1 C1 O1 0(100) 9_556 . . 2 ?
O2 Cd1 C1 O1 -85.8(4) . . . 11 ?
O2 Cd1 C1 O1 94.2(4) 2 . . 11 ?
O2 Cd1 C1 O1 -175.7(4) 12 . . 11 ?
O2 Cd1 C1 O1 4.3(4) 11 . . 11 ?
O1 Cd1 C1 O1 98.4(7) 2 . . 11 ?
O1 Cd1 C1 O1 180.0 12 . . 11 ?
O1 Cd1 C1 O1 -81.6(7) . . . 11 ?
Cd1 Cd1 C1 O1 0(100) 9_556 . . 11 ?
O2 Cd1 C1 C2 0(100) . . . . ?
O2 Cd1 C1 C2 0(100) 2 . . . ?
O2 Cd1 C1 C2 0(100) 12 . . . ?
O2 Cd1 C1 C2 0(100) 11 . . . ?
O1 Cd1 C1 C2 0(100) 2 . . . ?
O1 Cd1 C1 C2 0(100) 12 . . . ?
O1 Cd1 C1 C2 0(100) 11 . . . ?
O1 Cd1 C1 C2 0(100) . . . . ?
Cd1 Cd1 C1 C2 0(100) 9_556 . . . ?
O1 C1 C2 C3 96.4(7) . . . 12 ?
O1 C1 C2 C3 -2.1(6) 12 . . 12 ?
O1 C1 C2 C3 -83.6(7) 2 . . 12 ?
O1 C1 C2 C3 177.9(6) 11 . . 12 ?
Cd1 C1 C2 C3 0(100) . . . 12 ?
O1 C1 C2 C3 -177.9(6) . . . 2 ?
O1 C1 C2 C3 83.6(7) 12 . . 2 ?
O1 C1 C2 C3 2.1(6) 2 . . 2 ?
O1 C1 C2 C3 -96.4(7) 11 . . 2 ?
Cd1 C1 C2 C3 0(100) . . . 2 ?
O1 C1 C2 C3 -83.6(7) . . . 11 ?
O1 C1 C2 C3 177.9(6) 12 . . 11 ?
O1 C1 C2 C3 96.4(7) 2 . . 11 ?
O1 C1 C2 C3 -2.1(6) 11 . . 11 ?
Cd1 C1 C2 C3 0(100) . . . 11 ?
O1 C1 C2 C3 2.1(6) . . . . ?
O1 C1 C2 C3 -96.4(7) 12 . . . ?
O1 C1 C2 C3 -177.9(6) 2 . . . ?
O1 C1 C2 C3 83.6(7) 11 . . . ?
Cd1 C1 C2 C3 0(100) . . . . ?
C3 C2 C3 N2 -106(3) 12 . . . ?
C3 C2 C3 N2 -167(4) 2 . . . ?
C3 C2 C3 N2 128(3) 11 . . . ?
C1 C2 C3 N2 13(4) . . . . ?
C3 C2 C3 C3 60.8(6) 12 . . 10 ?
C3 C2 C3 C3 0.000(2) 2 . . 10 ?
C3 C2 C3 C3 -64.3(5) 11 . . 10 ?
C1 C2 C3 C3 180.000(2) . . . 10 ?
C3 C2 C3 C3 125.1(6) 12 . . 11 ?
C3 C2 C3 C3 64.3(5) 2 . . 11 ?
C1 C2 C3 C3 -115.7(5) . . . 11 ?
C3 C2 C3 C3 -60.8(6) 2 . . 12 ?
C3 C2 C3 C3 -125.1(6) 11 . . 12 ?
C1 C2 C3 C3 119.2(6) . . . 12 ?
Cd1 O2 C4 O2 -5.7(11) . . . 10_556 ?
Cd1 O2 C4 C5 172.8(3) . . . . ?
O2 C4 C5 C6 0.7(9) . . . . ?
O2 C4 C5 C6 179.4(6) 10_556 . . . ?
O2 C4 C5 C6 -179.4(6) . . . 10_556 ?
O2 C4 C5 C6 -0.7(9) 10_556 . . 10_556 ?
C6 C5 C6 N1 173.5(14) 10_556 . . . ?
C4 C5 C6 N1 -6.7(16) . . . . ?
C6 C5 C6 C6 0.7(13) 10_556 . . 6 ?
C4 C5 C6 C6 -179.5(6) . . . 6 ?

loop_
_platon_squeeze_void_nr
_platon_squeeze_void_average_x
_platon_squeeze_void_average_y
_platon_squeeze_void_average_z
_platon_squeeze_void_volume
_platon_squeeze_void_count_electrons
_platon_squeeze_void_content
1 0.300 -0.014 -0.012 2398 597 ' '
